data_7230215
loop_
_publ_author_name
'Puttreddy, Rakesh'
'von Essen, Carolina'
'Peuronen, Anssi'
'Lahtinen, Manu'
'Rissanen, Kari'

_publ_section_title
;
 Halogen bonds in 2,5-dihalopyridine-copper(ii) chloride complexes
;
_journal_issue 14
_journal_name_full CrystEngComm
_journal_page_first 1954
_journal_paper_doi 10.1039/C8CE00209F
_journal_volume 20
_journal_year 2018
_chemical_formula_moiety 'C10 H6 Br2 Cl4 Cu N2'
_chemical_formula_sum 'C10 H6 Br2 Cl4 Cu N2'
_chemical_formula_weight 519.33
_space_group_crystal_system monoclinic
_space_group_IT_number 15
_space_group_name_Hall '-C 2yc'
_space_group_name_H-M_alt 'C 1 2/c 1'
_symmetry_space_group_name_Hall '-C 2yc'
_symmetry_space_group_name_H-M 'C 1 2/c 1'
_atom_sites_solution_hydrogens geom
_atom_sites_solution_primary direct
_audit_creation_date 2018-01-23
_audit_creation_method
;
Olex2 1.2
(compiled 2017.07.20 svn.r3457 for OlexSys, GUI svn.r5370)
;
_audit_update_record
;
2018-02-01 deposited with the CCDC.
2018-03-02 downloaded from the CCDC.
;
_cell_angle_alpha 90
_cell_angle_beta 91.79(3)
_cell_angle_gamma 90
_cell_formula_units_Z 4
_cell_length_a 8.1656(16)
_cell_length_b 12.708(3)
_cell_length_c 14.591(3)
_cell_measurement_reflns_used 1250
_cell_measurement_temperature 170.0(1)
_cell_measurement_theta_max 28.283
_cell_measurement_theta_min 0.407
_cell_volume 1513.3(6)
_computing_molecular_graphics 'Olex2 (Dolomanov et al., 2009)'
_computing_publication_material 'Olex2 (Dolomanov et al., 2009)'
_computing_structure_refinement 'ShelXL (Sheldrick, 2015)'
_computing_structure_solution 'ShelXT (Sheldrick, 2015)'
_diffrn_ambient_temperature 170.0(1)
_diffrn_measured_fraction_theta_full 0.979
_diffrn_measured_fraction_theta_max 0.979
_diffrn_measurement_device_type 'Bruker P4'
_diffrn_measurement_method '\w scans'
_diffrn_radiation_monochromator graphite
_diffrn_radiation_type MoK\a
_diffrn_radiation_wavelength 0.71073
_diffrn_reflns_av_R_equivalents 0.0208
_diffrn_reflns_av_unetI/netI 0.0331
_diffrn_reflns_Laue_measured_fraction_full 0.979
_diffrn_reflns_Laue_measured_fraction_max 0.979
_diffrn_reflns_limit_h_max 7
_diffrn_reflns_limit_h_min -9
_diffrn_reflns_limit_k_max 14
_diffrn_reflns_limit_k_min -15
_diffrn_reflns_limit_l_max 12
_diffrn_reflns_limit_l_min -17
_diffrn_reflns_number 2880
_diffrn_reflns_point_group_measured_fraction_full 0.979
_diffrn_reflns_point_group_measured_fraction_max 0.979
_diffrn_reflns_theta_full 25.241
_diffrn_reflns_theta_max 25.241
_diffrn_reflns_theta_min 2.966
_exptl_absorpt_coefficient_mu 7.414
_exptl_absorpt_correction_T_max 0.7457
_exptl_absorpt_correction_T_min 0.4806
_exptl_absorpt_correction_type multi-scan
_exptl_absorpt_process_details
'SADABS-2012/1 (Bruker,2012) was used for absorption correction. wR2(int) was 0.1122 before and 0.0461 after correction. The Ratio of minimum to maximum transmission is 0.6445. The \l/2 correction factor is 0.0015.'
_exptl_crystal_colour green
_exptl_crystal_colour_primary green
_exptl_crystal_density_diffrn 2.279
_exptl_crystal_description block
_exptl_crystal_F_000 988
_exptl_crystal_size_max 0.2
_exptl_crystal_size_mid 0.16
_exptl_crystal_size_min 0.13
_refine_diff_density_max 0.332
_refine_diff_density_min -0.371
_refine_diff_density_rms 0.078
_refine_ls_extinction_method none
_refine_ls_goodness_of_fit_ref 1.060
_refine_ls_hydrogen_treatment constr
_refine_ls_matrix_type full
_refine_ls_number_parameters 87
_refine_ls_number_reflns 1341
_refine_ls_number_restraints 0
_refine_ls_restrained_S_all 1.060
_refine_ls_R_factor_all 0.0277
_refine_ls_R_factor_gt 0.0237
_refine_ls_shift/su_max 0.000
_refine_ls_shift/su_mean 0.000
_refine_ls_structure_factor_coef Fsqd
_refine_ls_weighting_details 'w=1/[\s^2^(Fo^2^)+(0.0072P)^2^+4.2282P] where P=(Fo^2^+2Fc^2^)/3'
_refine_ls_weighting_scheme calc
_refine_ls_wR_factor_gt 0.0526
_refine_ls_wR_factor_ref 0.0543
_reflns_Friedel_coverage 0.000
_reflns_number_gt 1224
_reflns_number_total 1341
_reflns_threshold_expression 'I > 2\s(I)'
_cod_data_source_file c8ce00209f2.cif
_cod_data_source_block 6_2_CuCl2
_cod_depositor_comments 'Adding full bibliography for 7230211--7230222.cif.'
_cod_original_cell_volume 1513.4(5)
_cod_database_code 7230215
_shelx_shelxl_version_number 2014/7
_shelx_space_group_comment
;
The symmetry employed for this shelxl refinement is uniquely defined
by the following loop, which should always be used as a source of
symmetry information in preference to the above space-group names.
They are only intended as comments.
;
_olex2_refinement_description
;
1. Fixed Uiso
 At 1.2 times of:
  All C(H) groups
2.a Aromatic/amide H refined with riding coordinates:
 C3(H3), C4(H4), C6(H6)
;
_olex2_submission_special_instructions 'No special instructions were received'

loop_
_space_group_symop_operation_xyz
'x, y, z'
'-x, y, -z+1/2'
'x+1/2, y+1/2, z'
'-x+1/2, y+1/2, -z+1/2'
'-x, -y, -z'
'x, -y, z-1/2'
'-x+1/2, -y+1/2, -z'
'x+1/2, -y+1/2, z-1/2'

loop_
_atom_site_label
_atom_site_type_symbol
_atom_site_fract_x
_atom_site_fract_y
_atom_site_fract_z
_atom_site_U_iso_or_equiv
_atom_site_adp_type
_atom_site_occupancy
_atom_site_site_symmetry_order
_atom_site_calc_flag
_atom_site_refinement_flags_posn
_atom_site_refinement_flags_adp
_atom_site_refinement_flags_occupancy
Br2 Br 0.35668(4) 0.08036(3) 0.34809(2) 0.03286(13) Uani 1 1 d . . .
Cu1 Cu 0.5000 0.29458(4) 0.2500 0.02006(14) Uani 1 2 d S T P
Cl1 Cl 0.75616(8) 0.35444(6) 0.24197(5) 0.02715(18) Uani 1 1 d . . .
Cl5 Cl 0.65997(11) 0.43672(6) 0.60189(5) 0.0346(2) Uani 1 1 d . . .
N1 N 0.5151(3) 0.26776(18) 0.38645(15) 0.0201(5) Uani 1 1 d . . .
C2 C 0.4451(4) 0.1856(2) 0.42589(19) 0.0231(6) Uani 1 1 d . . .
C3 C 0.4361(4) 0.1734(3) 0.5201(2) 0.0282(7) Uani 1 1 d . . .
H3 H 0.3863 0.1146 0.5450 0.034 Uiso 1 1 calc R . .
C4 C 0.5033(4) 0.2512(3) 0.57593(19) 0.0272(7) Uani 1 1 d . . .
H4 H 0.4993 0.2461 0.6394 0.033 Uiso 1 1 calc R . .
C5 C 0.5763(3) 0.3362(2) 0.53534(18) 0.0228(6) Uani 1 1 d . . .
C6 C 0.5821(4) 0.3428(2) 0.44110(19) 0.0229(6) Uani 1 1 d . . .
H6 H 0.6333 0.4002 0.4147 0.027 Uiso 1 1 calc R . .

loop_
_atom_site_aniso_label
_atom_site_aniso_U_11
_atom_site_aniso_U_22
_atom_site_aniso_U_33
_atom_site_aniso_U_23
_atom_site_aniso_U_13
_atom_site_aniso_U_12
Br2 0.0418(2) 0.0298(2) 0.02709(19) -0.00322(13) 0.00188(14) -0.01207(14)
Cu1 0.0234(3) 0.0231(3) 0.0136(2) 0.000 0.00058(19) 0.000
Cl1 0.0235(4) 0.0361(4) 0.0219(3) -0.0012(3) 0.0024(3) -0.0035(3)
Cl5 0.0417(5) 0.0365(5) 0.0254(4) -0.0093(3) -0.0044(3) -0.0038(4)
N1 0.0233(13) 0.0205(12) 0.0165(11) 0.0018(9) 0.0005(9) 0.0005(11)
C2 0.0240(15) 0.0222(15) 0.0232(14) 0.0010(12) 0.0018(12) -0.0006(13)
C3 0.0315(17) 0.0285(17) 0.0244(15) 0.0075(13) 0.0012(13) -0.0079(14)
C4 0.0278(16) 0.0364(18) 0.0174(14) 0.0041(13) 0.0012(12) 0.0010(14)
C5 0.0230(15) 0.0260(15) 0.0191(14) -0.0027(12) -0.0038(11) 0.0030(13)
C6 0.0262(15) 0.0208(14) 0.0218(14) 0.0022(12) 0.0010(11) 0.0001(13)

loop_
_atom_type_symbol
_atom_type_description
_atom_type_scat_dispersion_real
_atom_type_scat_dispersion_imag
_atom_type_scat_source
C C 0.0033 0.0016 'International Tables Vol C Tables 4.2.6.8 and 6.1.1.4'
H H 0.0000 0.0000 'International Tables Vol C Tables 4.2.6.8 and 6.1.1.4'
Br Br -0.2901 2.4595 'International Tables Vol C Tables 4.2.6.8 and 6.1.1.4'
Cl Cl 0.1484 0.1585 'International Tables Vol C Tables 4.2.6.8 and 6.1.1.4'
Cu Cu 0.3201 1.2651 'International Tables Vol C Tables 4.2.6.8 and 6.1.1.4'
N N 0.0061 0.0033 'International Tables Vol C Tables 4.2.6.8 and 6.1.1.4'

loop_
_geom_angle_atom_site_label_1
_geom_angle_atom_site_label_2
_geom_angle_atom_site_label_3
_geom_angle
_geom_angle_site_symmetry_1
_geom_angle_site_symmetry_3
Cl1 Cu1 Cl1 140.15(5) 2_655 .
N1 Cu1 Cl1 91.96(7) 2_655 .
N1 Cu1 Cl1 91.97(7) . 2_655
N1 Cu1 Cl1 94.63(7) . .
N1 Cu1 Cl1 94.63(7) 2_655 2_655
N1 Cu1 N1 160.57(13) . 2_655
C2 N1 Cu1 123.02(19) . .
C2 N1 C6 118.1(2) . .
C6 N1 Cu1 118.35(19) . .
N1 C2 Br2 117.3(2) . .
N1 C2 C3 123.6(3) . .
C3 C2 Br2 119.1(2) . .
C2 C3 H3 120.9 . .
C4 C3 C2 118.1(3) . .
C4 C3 H3 120.9 . .
C3 C4 H4 120.8 . .
C5 C4 C3 118.5(3) . .
C5 C4 H4 120.8 . .
C4 C5 Cl5 120.4(2) . .
C4 C5 C6 120.3(3) . .
C6 C5 Cl5 119.2(2) . .
N1 C6 C5 121.4(3) . .
N1 C6 H6 119.3 . .
C5 C6 H6 119.3 . .

loop_
_geom_bond_atom_site_label_1
_geom_bond_atom_site_label_2
_geom_bond_distance
_geom_bond_site_symmetry_2
Br2 C2 1.883(3) .
Cu1 Cl1 2.2323(8) .
Cu1 Cl1 2.2322(8) 2_655
Cu1 N1 2.020(2) 2_655
Cu1 N1 2.020(2) .
Cl5 C5 1.732(3) .
N1 C2 1.330(4) .
N1 C6 1.348(4) .
C2 C3 1.387(4) .
C3 H3 0.9300 .
C3 C4 1.384(4) .
C4 H4 0.9300 .
C4 C5 1.377(4) .
C5 C6 1.380(4) .
C6 H6 0.9300 .

loop_
_geom_torsion_atom_site_label_1
_geom_torsion_atom_site_label_2
_geom_torsion_atom_site_label_3
_geom_torsion_atom_site_label_4
_geom_torsion
Br2 C2 C3 C4 179.4(2)
Cu1 N1 C2 Br2 9.6(3)
Cu1 N1 C2 C3 -171.3(2)
Cu1 N1 C6 C5 171.1(2)
Cl5 C5 C6 N1 -178.4(2)
N1 C2 C3 C4 0.2(5)
C2 N1 C6 C5 -1.1(4)
C2 C3 C4 C5 -0.3(5)
C3 C4 C5 Cl5 179.1(2)
C3 C4 C5 C6 -0.2(4)
C4 C5 C6 N1 1.0(4)
C6 N1 C2 Br2 -178.6(2)
C6 N1 C2 C3 0.5(4)
